data_7055959
loop_
_publ_author_name
'Sama, Farasha'
'Ansari, Istikhar A.'
'Raizada, Mukul'
'Ahmad, Musheer'
'Nagaraja, C. M.'
'Shahid, M.'
'Kumar, Abhinav'
'Khan, Kulsum'
'Siddiqi, Zafar A.'

_publ_section_title
;
 Design, structures and study of non-covalent interactions of mono-, di-,
 and tetranuclear complexes of a bifurcated quadridentate tripod ligand,
 N-(aminopropyl)-diethanolamine
;
_journal_issue 5
_journal_name_full 'New J. Chem.'
_journal_page_first 1959
_journal_paper_doi 10.1039/C6NJ02562E
_journal_volume 41
_journal_year 2017
_chemical_formula_moiety 'C16 H33 Co2 N6 O4 S2, 1.5(H2 O), N O3'
_chemical_formula_sum 'C16 H36 Co2 N7 O8.5 S2'
_chemical_formula_weight 644.50
_space_group_crystal_system triclinic
_space_group_IT_number 2
_space_group_name_Hall '-P 1'
_space_group_name_H-M_alt 'P -1'
_symmetry_Int_Tables_number 2
_symmetry_space_group_name_Hall '-P 1'
_symmetry_space_group_name_H-M 'P -1'
_audit_creation_date 2017-01-05
_audit_creation_method
;
Olex2 1.2-dev
(compiled 2017.01.04 svn.r3372 for OlexSys, GUI svn.r3563)
;
_audit_update_record
;
2017-01-16 deposited with the CCDC.
2017-01-17 downloaded from the CCDC.
;
_cell_angle_alpha 103.245(11)
_cell_angle_beta 96.276(8)
_cell_angle_gamma 111.032(12)
_cell_formula_units_Z 2
_cell_length_a 8.7950(8)
_cell_length_b 12.132(2)
_cell_length_c 14.2294(15)
_cell_measurement_reflns_used 999
_cell_measurement_temperature 296(2)
_cell_measurement_theta_max 25.50
_cell_measurement_theta_min 2.29
_cell_volume 1348.4(3)
_computing_cell_refinement 'SAINT 6.45 ( Bruker, 2003)'
_computing_data_collection 'SMART 5.628 (Bruker, 2003)'
_computing_data_reduction 'SAINT 6.45 ( Bruker, 2003)'
_computing_molecular_graphics 'Olex2 (Dolomanov et al., 2009)'
_computing_publication_material 'Olex2 (Dolomanov et al., 2009)'
_computing_structure_refinement 'olex2.refine (Bourhis et al., 2015)'
_computing_structure_solution SIR-97
_diffrn_ambient_temperature 296(2)
_diffrn_measured_fraction_theta_full 0.9975
_diffrn_measured_fraction_theta_max 0.9975
_diffrn_measurement_device_type 'BRUKER SMART APEX'
_diffrn_measurement_method /w-scans
_diffrn_radiation_type 'Mo K\a'
_diffrn_radiation_wavelength 0.71073
_diffrn_reflns_av_R_equivalents 0.0390
_diffrn_reflns_av_unetI/netI 0.0834
_diffrn_reflns_limit_h_max 11
_diffrn_reflns_limit_h_min -11
_diffrn_reflns_limit_k_max 16
_diffrn_reflns_limit_k_min -16
_diffrn_reflns_limit_l_max 18
_diffrn_reflns_limit_l_min -19
_diffrn_reflns_number 10262
_diffrn_reflns_theta_full 24.9997
_diffrn_reflns_theta_max 25.00
_diffrn_reflns_theta_min 2.90
_exptl_absorpt_coefficient_mu 1.439
_exptl_absorpt_correction_type multi-scan
_exptl_absorpt_process_details sadabs
_exptl_crystal_colour Red
_exptl_crystal_density_diffrn 1.5872
_exptl_crystal_description Block
_exptl_crystal_F_000 672.1783
_exptl_crystal_size_max 0.28
_exptl_crystal_size_mid 0.21
_exptl_crystal_size_min 0.15
_exptl_transmission_factor_max 0.806
_exptl_transmission_factor_min 0.703
_refine_diff_density_max 1.1323
_refine_diff_density_min -0.7555
_refine_diff_density_rms 0.1394
_refine_ls_d_res_high 0.8409
_refine_ls_d_res_low 7.0168
_refine_ls_goodness_of_fit_ref 1.0777
_refine_ls_hydrogen_treatment mixed
_refine_ls_matrix_type full
_refine_ls_number_constraints 54
_refine_ls_number_parameters 328
_refine_ls_number_reflns 4753
_refine_ls_number_restraints 0
_refine_ls_restrained_S_all 1.0777
_refine_ls_R_factor_all 0.0868
_refine_ls_R_factor_gt 0.0577
_refine_ls_shift/su_max 0.0003
_refine_ls_shift/su_mean 0.0000
_refine_ls_structure_factor_coef Fsqd
_refine_ls_weighting_details 'w=1/[\s^2^(Fo^2^)+(0.0808P)^2^+0.6417P] where P=(Fo^2^+2Fc^2^)/3'
_refine_ls_weighting_scheme calc
_refine_ls_wR_factor_gt 0.1467
_refine_ls_wR_factor_ref 0.1750
_reflns_Friedel_coverage 0.0
_reflns_limit_h_max 10
_reflns_limit_h_min -10
_reflns_limit_k_max 13
_reflns_limit_k_min -14
_reflns_limit_l_max 16
_reflns_limit_l_min 0
_reflns_number_gt 3386
_reflns_number_total 4753
_reflns_threshold_expression I>=2u(I)
_cod_data_source_file c6nj02562e2.cif
_cod_data_source_block complex2
_cod_depositor_comments
;
The following automatic conversions were performed:

'_exptl_absorpt_correction_type' value 'Multi-Scan' changed to
'multi-scan' according to
/usr/data/users/saulius/crontab/automatic-downloads/rss-feeds/RSC/lib/dictionaries/cif_core.dic
dictionary named 'cif_core.dic' version 2.4.2 from 2011-04-26.

Automatic conversion script
Id: cif_fix_values 4268 2015-11-12 08:31:59Z antanas 

 Adding full bibliography for 7055955--7055959.cif.
;
_cod_original_cell_volume 1348.5(3)
_cod_database_code 7055959
_olex2_refinement_description
;
1. Fixed Uiso
 At 1.2 times of:
  All C(H,H) groups, All N(H,H) groups
 At 1.5 times of:
  All O(H,H) groups
2. Restrained distances
3. Rigid body (RIGU) restrains
 N7, O5, O6, O7
 with sigma for 1-2 distances of 0.004 and sigma for 1-3 distances of 0.004
4. Others
 Fixed Sof: O1W(0.5) H1Wa(0.5) H1Wb(0.5)
5.a Riding coordinates:
 O1W(H1Wa,H1Wb), O2W(H2Wa,H2Wb)
5.b Secondary CH2 refined with riding coordinates:
 N1(H1a,H1b), C2(H2a,H2b), C14(H14a,H14b), C7(H7a,H7b), C4(H4c,H4d), C5(H5a,
 H5b), C11(H11a,H11b), C3(H3a,H3b), C13(H13a,H13b), C12(H12a,H12b), C15(H15a,
 H15b), C9(H9a,H9b), C6(H6a,H6b), C10(H10a,H10b), C1(H1c,H1d), N4(H4a,H4b)
;
_olex2_submission_special_instructions 'No special instructions were received'

loop_
_space_group_symop_id
_space_group_symop_operation_xyz
1 x,y,z
2 -x,-y,-z

loop_
_atom_site_label
_atom_site_type_symbol
_atom_site_fract_x
_atom_site_fract_y
_atom_site_fract_z
_atom_site_U_iso_or_equiv
_atom_site_adp_type
_atom_site_occupancy
_atom_site_refinement_flags_posn
_atom_site_refinement_flags_adp
Co1 Co 0.68879(9) 0.48198(6) 0.26048(5) 0.0339(2) Uani 1.000000 . .
Co2 Co 0.58806(9) 0.24338(7) 0.29937(5) 0.0353(2) Uani 1.000000 . .
S1 S 0.4184(3) 0.7416(2) 0.2243(2) 0.0959(8) Uani 1.000000 . .
S2 S 0.8765(2) 0.02328(17) 0.40878(14) 0.0632(5) Uani 1.000000 . .
O4 O 0.4893(4) 0.3429(3) 0.2561(2) 0.0348(8) Uani 1.000000 . .
O2 O 0.7750(4) 0.3611(3) 0.2662(2) 0.0353(8) Uani 1.000000 . .
O1 O 0.7206(5) 0.5401(3) 0.4030(2) 0.0431(9) Uani 1.000000 . .
O3 O 0.6534(5) 0.3440(4) 0.4370(3) 0.0444(10) Uani 1.000000 . .
N3 N 0.5846(6) 0.5909(5) 0.2469(4) 0.0498(13) Uani 1.000000 . .
N5 N 0.3756(5) 0.1547(4) 0.3314(3) 0.0415(11) Uani 1.000000 . .
N4 N 0.5298(6) 0.1441(4) 0.1629(3) 0.0402(11) Uani 1.000000 . .
N6 N 0.6980(6) 0.1466(5) 0.3352(4) 0.0496(12) Uani 1.000000 . .
N2 N 0.9177(6) 0.6010(4) 0.2790(3) 0.0430(11) Uani 1.000000 . .
C8 C 0.5154(7) 0.6540(5) 0.2389(4) 0.0443(14) Uani 1.000000 . .
C16 C 0.7722(7) 0.0944(5) 0.3660(4) 0.0435(13) Uani 1.000000 . .
N1 N 0.6532(6) 0.4210(4) 0.1175(3) 0.0431(11) Uani 1.000000 . .
H1a H 0.6991(6) 0.3653(4) 0.1041(3) 0.0517(14) Uiso 1.000000 R .
H1b H 0.5427(6) 0.3802(4) 0.0937(3) 0.0517(14) Uiso 1.000000 R .
C2 C 0.9025(8) 0.5819(6) 0.0943(4) 0.0581(17) Uani 1.000000 . .
H2a H 0.9419(8) 0.6317(6) 0.0506(4) 0.070(2) Uiso 1.000000 R .
H2b H 0.9555(8) 0.5237(6) 0.0888(4) 0.070(2) Uiso 1.000000 R .
C14 C 0.2611(7) 0.2153(6) 0.3033(5) 0.0477(14) Uani 1.000000 . .
H14a H 0.1937(7) 0.1685(6) 0.2377(5) 0.0572(17) Uiso 1.000000 R .
H14b H 0.1866(7) 0.2135(6) 0.3489(5) 0.0572(17) Uiso 1.000000 R .
C7 C 0.9422(7) 0.4183(6) 0.3213(4) 0.0489(15) Uani 1.000000 . .
H7a H 0.9447(7) 0.4438(6) 0.3914(4) 0.0587(18) Uiso 1.000000 R .
H7b H 0.9975(7) 0.3617(6) 0.3095(4) 0.0587(18) Uiso 1.000000 R .
C4 C 0.9480(8) 0.6990(6) 0.3722(4) 0.0581(17) Uani 1.000000 . .
H4c H 1.0665(8) 0.7486(6) 0.3952(4) 0.070(2) Uiso 1.000000 R .
H4d H 0.8930(8) 0.7526(6) 0.3606(4) 0.070(2) Uiso 1.000000 R .
C5 C 0.8804(8) 0.6390(6) 0.4490(4) 0.0591(17) Uani 1.000000 . .
H5a H 0.8688(8) 0.6991(6) 0.5027(4) 0.071(2) Uiso 1.000000 R .
H5b H 0.9564(8) 0.6069(6) 0.4757(4) 0.071(2) Uiso 1.000000 R .
C11 C 0.2921(8) 0.0179(6) 0.2834(5) 0.0556(16) Uani 1.000000 . .
H11a H 0.3563(8) -0.0213(6) 0.3119(5) 0.0667(19) Uiso 1.000000 R .
H11b H 0.1827(8) -0.0121(6) 0.2991(5) 0.0667(19) Uiso 1.000000 R .
C3 C 0.9562(7) 0.6654(5) 0.1996(4) 0.0511(15) Uani 1.000000 . .
H3a H 0.9025(7) 0.7231(5) 0.2046(4) 0.0613(18) Uiso 1.000000 R .
H3b H 1.0754(7) 0.7129(5) 0.2131(4) 0.0613(18) Uiso 1.000000 R .
C13 C 0.5284(8) 0.3058(6) 0.4926(4) 0.0558(17) Uani 1.000000 . .
H13a H 0.5801(8) 0.3132(6) 0.5588(4) 0.067(2) Uiso 1.000000 R .
H13b H 0.4661(8) 0.3578(6) 0.4975(4) 0.067(2) Uiso 1.000000 R .
C12 C 0.4145(8) 0.1751(6) 0.4417(4) 0.0555(16) Uani 1.000000 . .
H12a H 0.3120(8) 0.1554(6) 0.4660(4) 0.0666(19) Uiso 1.000000 R .
H12b H 0.4666(8) 0.1209(6) 0.4560(4) 0.0666(19) Uiso 1.000000 R .
C15 C 0.3563(7) 0.3476(5) 0.3048(4) 0.0419(13) Uani 1.000000 . .
H15a H 0.3996(7) 0.4012(5) 0.3720(4) 0.0502(16) Uiso 1.000000 R .
H15b H 0.2855(7) 0.3772(5) 0.2696(4) 0.0502(16) Uiso 1.000000 R .
C9 C 0.4346(8) 0.0078(5) 0.1387(5) 0.0524(15) Uani 1.000000 . .
H9a H 0.4135(8) -0.0291(5) 0.0680(5) 0.0628(18) Uiso 1.000000 R .
H9b H 0.5007(8) -0.0274(5) 0.1709(5) 0.0628(18) Uiso 1.000000 R .
C6 C 1.0276(7) 0.5298(6) 0.2858(5) 0.0497(15) Uani 1.000000 . .
H6a H 1.0510(7) 0.5027(6) 0.2215(5) 0.0596(18) Uiso 1.000000 R .
H6b H 1.1326(7) 0.5832(6) 0.3314(5) 0.0596(18) Uiso 1.000000 R .
C10 C 0.2721(8) -0.0217(6) 0.1716(5) 0.0606(17) Uani 1.000000 . .
H10a H 0.2072(8) -0.1100(6) 0.1467(5) 0.073(2) Uiso 1.000000 R .
H10b H 0.2102(8) 0.0188(6) 0.1429(5) 0.073(2) Uiso 1.000000 R .
C1 C 0.7179(8) 0.5115(6) 0.0604(4) 0.0558(16) Uani 1.000000 . .
H1c H 0.6919(8) 0.4677(6) -0.0093(4) 0.067(2) Uiso 1.000000 R .
H1d H 0.6632(8) 0.5686(6) 0.0690(4) 0.067(2) Uiso 1.000000 R .
O1W O 0.1676(11) 0.0889(8) -0.1563(6) 0.061(2) Uani 0.500000 . .
H1Wa H 0.1418(11) 0.0143(8) -0.1565(6) 0.092(4) Uiso 0.500000 R .
H1Wb H 0.1294(11) 0.0912(8) -0.2130(6) 0.092(4) Uiso 0.500000 R .
O2W O 0.3181(6) 0.2272(5) 0.0321(4) 0.0886(17) Uani 1.000000 . .
H2Wa H 0.2528(6) 0.2638(5) 0.0430(4) 0.133(2) Uiso 1.000000 R .
H2Wb H 0.3149(6) 0.2058(5) -0.0296(4) 0.133(2) Uiso 1.000000 R .
N7 N 0.9256(9) 0.2282(7) 0.0910(4) 0.0660(16) Uani 1.000000 . U
O5 O 0.8210(7) 0.2502(6) 0.0473(4) 0.0916(18) Uani 1.000000 . U
O6 O 0.8751(14) 0.1405(9) 0.1235(7) 0.184(4) Uani 1.000000 . U
O7 O 1.0698(8) 0.2974(9) 0.1044(5) 0.140(3) Uani 1.000000 . U
H3 H 0.658(7) 0.412(5) 0.435(4) 0.042(18) Uiso 1.000000 . .
H4a H 0.4699(6) 0.1734(4) 0.1279(3) 0.0483(13) Uiso 1.000000 R .
H4b H 0.6249(6) 0.1567(4) 0.1409(3) 0.0483(13) Uiso 1.000000 R .

loop_
_atom_site_aniso_label
_atom_site_aniso_U_11
_atom_site_aniso_U_22
_atom_site_aniso_U_33
_atom_site_aniso_U_12
_atom_site_aniso_U_13
_atom_site_aniso_U_23
Co1 0.0364(4) 0.0320(4) 0.0391(4) 0.0169(3) 0.0104(3) 0.0141(3)
Co2 0.0398(5) 0.0342(4) 0.0404(4) 0.0186(3) 0.0141(3) 0.0174(3)
S1 0.0725(14) 0.0797(15) 0.179(2) 0.0541(13) 0.0397(14) 0.0735(16)
S2 0.0628(11) 0.0566(11) 0.0801(12) 0.0305(9) 0.0031(9) 0.0324(9)
O4 0.0315(19) 0.033(2) 0.045(2) 0.0154(16) 0.0125(15) 0.0148(16)
O2 0.031(2) 0.038(2) 0.044(2) 0.0163(17) 0.0124(16) 0.0202(17)
O1 0.047(2) 0.042(2) 0.036(2) 0.0172(19) 0.0107(17) 0.0039(17)
O3 0.056(3) 0.045(3) 0.041(2) 0.024(2) 0.0164(18) 0.0206(19)
N3 0.050(3) 0.044(3) 0.069(3) 0.030(3) 0.015(2) 0.022(3)
N5 0.043(3) 0.038(3) 0.049(3) 0.016(2) 0.016(2) 0.019(2)
N4 0.048(3) 0.037(3) 0.041(2) 0.020(2) 0.016(2) 0.014(2)
N6 0.052(3) 0.051(3) 0.061(3) 0.028(3) 0.016(2) 0.030(3)
N2 0.043(3) 0.038(3) 0.048(3) 0.015(2) 0.013(2) 0.013(2)
C8 0.042(3) 0.040(3) 0.054(3) 0.015(3) 0.018(3) 0.019(3)
C16 0.042(3) 0.039(3) 0.047(3) 0.012(3) 0.008(3) 0.017(3)
N1 0.042(3) 0.047(3) 0.042(3) 0.017(2) 0.007(2) 0.017(2)
C2 0.065(4) 0.062(4) 0.058(4) 0.021(4) 0.030(3) 0.033(3)
C14 0.040(3) 0.048(4) 0.063(4) 0.022(3) 0.023(3) 0.018(3)
C7 0.044(4) 0.057(4) 0.060(4) 0.027(3) 0.014(3) 0.031(3)
C4 0.060(4) 0.043(4) 0.055(4) 0.010(3) 0.004(3) 0.003(3)
C5 0.061(4) 0.054(4) 0.045(3) 0.013(3) 0.009(3) 0.000(3)
C11 0.057(4) 0.043(4) 0.072(4) 0.015(3) 0.026(3) 0.027(3)
C3 0.046(4) 0.039(4) 0.072(4) 0.010(3) 0.016(3) 0.032(3)
C13 0.065(4) 0.069(5) 0.037(3) 0.027(4) 0.022(3) 0.017(3)
C12 0.065(4) 0.059(4) 0.049(3) 0.024(3) 0.023(3) 0.025(3)
C15 0.036(3) 0.045(4) 0.052(3) 0.021(3) 0.019(3) 0.017(3)
C9 0.065(4) 0.034(3) 0.059(4) 0.019(3) 0.021(3) 0.012(3)
C6 0.031(3) 0.054(4) 0.067(4) 0.015(3) 0.009(3) 0.026(3)
C10 0.065(4) 0.035(4) 0.070(4) 0.007(3) 0.020(3) 0.010(3)
C1 0.073(5) 0.057(4) 0.044(3) 0.026(4) 0.014(3) 0.026(3)
O1W 0.087(6) 0.064(6) 0.049(5) 0.047(5) 0.019(4) 0.015(4)
O2W 0.062(3) 0.104(4) 0.087(4) 0.031(3) -0.003(3) 0.015(3)
N7 0.058(4) 0.092(5) 0.056(3) 0.035(4) 0.015(3) 0.026(3)
O5 0.083(4) 0.117(5) 0.072(3) 0.054(4) 0.011(3) 0.002(3)
O6 0.292(13) 0.136(8) 0.204(9) 0.119(8) 0.098(8) 0.120(7)
O7 0.071(5) 0.244(10) 0.098(5) 0.057(6) 0.017(4) 0.046(5)

loop_
_atom_type_symbol
_atom_type_scat_dispersion_real
_atom_type_scat_dispersion_imag
_atom_type_scat_Cromer_Mann_a1
_atom_type_scat_Cromer_Mann_a2
_atom_type_scat_Cromer_Mann_a3
_atom_type_scat_Cromer_Mann_a4
_atom_type_scat_Cromer_Mann_b1
_atom_type_scat_Cromer_Mann_b2
_atom_type_scat_Cromer_Mann_b3
_atom_type_scat_Cromer_Mann_b4
_atom_type_scat_Cromer_Mann_c
_atom_type_scat_source
_atom_type_scat_dispersion_source
C 0.00347 0.00161 2.31000 1.02000 1.58860 0.86500 20.84390 10.20750 0.56870 51.65120 0.215599998832 'International Tables Volume C Table 6.1.1.4 (pp. 500-502)' 'Henke, Gullikson and Davis, At. Data and Nucl. Data Tables, 1993, 54, 2'
Co 0.35655 0.96576 12.28410 7.34090 4.00340 2.34880 4.27910 0.27840 13.53590 71.16920 1.01180005074 'International Tables Volume C Table 6.1.1.4 (pp. 500-502)' 'Henke, Gullikson and Davis, At. Data and Nucl. Data Tables, 1993, 54, 2'
H 0.00000 0.00000 0.49300 0.32291 0.14019 0.04081 10.51090 26.12570 3.14236 57.79970 0.0030380000826 'International Tables Volume C Table 6.1.1.4 (pp. 500-502)' 'Henke, Gullikson and Davis, At. Data and Nucl. Data Tables, 1993, 54, 2'
O 0.01158 0.00611 3.04850 2.28680 1.54630 0.86700 13.27710 5.70110 0.32390 32.90890 0.250800013542 'International Tables Volume C Table 6.1.1.4 (pp. 500-502)' 'Henke, Gullikson and Davis, At. Data and Nucl. Data Tables, 1993, 54, 2'
N 0.00653 0.00323 12.21260 3.13220 2.01250 1.16630 0.00570 9.89330 28.99750 0.58260 -11.5290002823 'International Tables Volume C Table 6.1.1.4 (pp. 500-502)' 'Henke, Gullikson and Davis, At. Data and Nucl. Data Tables, 1993, 54, 2'
S 0.12424 0.12443 6.90530 5.20340 1.43790 1.58630 1.46790 22.21510 0.25360 56.17200 0.866900026798 'International Tables Volume C Table 6.1.1.4 (pp. 500-502)' 'Henke, Gullikson and Davis, At. Data and Nucl. Data Tables, 1993, 54, 2'

loop_
_geom_angle_atom_site_label_1
_geom_angle_atom_site_label_2
_geom_angle_atom_site_label_3
_geom_angle
O4 Co1 Co2 39.83(9)
O2 Co1 Co2 41.13(10)
O2 Co1 O4 78.84(14)
O1 Co1 Co2 82.04(12)
O1 Co1 O4 90.13(15)
O1 Co1 O2 93.18(15)
N3 Co1 Co2 135.34(16)
N3 Co1 O4 96.80(18)
N3 Co1 O2 174.69(19)
N3 Co1 O1 89.85(19)
N2 Co1 Co2 126.29(13)
N2 Co1 O4 166.08(16)
N2 Co1 O2 88.17(17)
N2 Co1 O1 85.57(17)
N2 Co1 N3 96.4(2)
N1 Co1 Co2 97.09(14)
N1 Co1 O4 88.79(17)
N1 Co1 O2 86.57(17)
N1 Co1 O1 178.92(18)
N1 Co1 N3 90.3(2)
N1 Co1 N2 95.46(19)
O4 Co2 Co1 40.94(10)
O2 Co2 Co1 39.92(9)
O2 Co2 O4 78.73(14)
O3 Co2 Co1 83.18(13)
O3 Co2 O4 93.79(16)
O3 Co2 O2 91.24(16)
N5 Co2 Co1 125.87(13)
N5 Co2 O4 87.56(16)
N5 Co2 O2 165.79(16)
N5 Co2 O3 85.89(18)
N4 Co2 Co1 96.72(13)
N4 Co2 O4 87.18(16)
N4 Co2 O2 87.66(17)
N4 Co2 O3 178.37(18)
N4 Co2 N5 95.47(19)
N6 Co2 Co1 135.80(16)
N6 Co2 O4 175.37(18)
N6 Co2 O2 97.32(18)
N6 Co2 O3 88.68(19)
N6 Co2 N5 96.53(19)
N6 Co2 N4 90.3(2)
Co2 O4 Co1 99.23(15)
C15 O4 Co1 126.1(3)
C15 O4 Co2 111.4(3)
Co2 O2 Co1 98.95(15)
C7 O2 Co1 109.9(3)
C7 O2 Co2 126.3(3)
C5 O1 Co1 113.1(3)
C13 O3 Co2 113.3(4)
H3 O3 Co2 105(4)
H3 O3 C13 104(4)
C8 N3 Co1 177.3(5)
C14 N5 Co2 105.8(3)
C11 N5 Co2 117.4(4)
C11 N5 C14 109.5(4)
C12 N5 Co2 105.1(3)
C12 N5 C14 111.7(4)
C12 N5 C11 107.4(5)
C9 N4 Co2 118.8(3)
H4a N4 Co2 107.61(13)
H4a N4 C9 107.6(3)
H4b N4 Co2 107.61(14)
H4b N4 C9 107.6(3)
H4b N4 H4a 107.0
C16 N6 Co2 173.7(5)
C4 N2 Co1 105.8(3)
C3 N2 Co1 116.8(3)
C3 N2 C4 106.6(5)
C6 N2 Co1 105.9(3)
C6 N2 C4 112.8(4)
C6 N2 C3 109.0(4)
N3 C8 S1 178.3(6)
N6 C16 S2 179.5(5)
H1a N1 Co1 107.60(13)
H1b N1 Co1 107.60(14)
H1b N1 H1a 107.0
C1 N1 Co1 118.9(4)
C1 N1 H1a 107.6(3)
C1 N1 H1b 107.6(3)
H2b C2 H2a 107.7
C3 C2 H2a 108.8(3)
C3 C2 H2b 108.8(3)
C1 C2 H2a 108.8(3)
C1 C2 H2b 108.8(4)
C1 C2 C3 114.0(5)
H14a C14 N5 109.1(3)
H14b C14 N5 109.1(3)
H14b C14 H14a 107.9
C15 C14 N5 112.3(4)
C15 C14 H14a 109.1(3)
C15 C14 H14b 109.1(3)
H7a C7 O2 110.5(3)
H7b C7 O2 110.5(3)
H7b C7 H7a 108.7
C6 C7 O2 106.2(4)
C6 C7 H7a 110.5(3)
C6 C7 H7b 110.5(3)
H4c C4 N2 109.9(3)
H4d C4 N2 109.9(3)
H4d C4 H4c 108.3
C5 C4 N2 108.9(5)
C5 C4 H4c 109.9(3)
C5 C4 H4d 109.9(4)
C4 C5 O1 108.5(5)
H5a C5 O1 110.0(3)
H5a C5 C4 110.0(4)
H5b C5 O1 110.0(3)
H5b C5 C4 110.0(4)
H5b C5 H5a 108.4
H11a C11 N5 108.6(3)
H11b C11 N5 108.6(3)
H11b C11 H11a 107.5
C10 C11 N5 114.9(5)
C10 C11 H11a 108.6(3)
C10 C11 H11b 108.6(3)
C2 C3 N2 115.8(5)
H3a C3 N2 108.3(3)
H3a C3 C2 108.3(3)
H3b C3 N2 108.3(3)
H3b C3 C2 108.3(3)
H3b C3 H3a 107.4
H13a C13 O3 109.9(3)
H13b C13 O3 109.9(3)
H13b C13 H13a 108.3
C12 C13 O3 108.7(5)
C12 C13 H13a 109.9(3)
C12 C13 H13b 109.9(4)
C13 C12 N5 110.2(5)
H12a C12 N5 109.6(3)
H12a C12 C13 109.6(3)
H12b C12 N5 109.6(3)
H12b C12 C13 109.6(4)
H12b C12 H12a 108.1
C14 C15 O4 104.1(4)
H15a C15 O4 110.9(3)
H15a C15 C14 110.9(3)
H15b C15 O4 110.9(3)
H15b C15 C14 110.9(3)
H15b C15 H15a 108.9
H9a C9 N4 109.4(3)
H9b C9 N4 109.4(3)
H9b C9 H9a 108.0
C10 C9 N4 111.2(5)
C10 C9 H9a 109.4(3)
C10 C9 H9b 109.4(4)
C7 C6 N2 110.6(4)
H6a C6 N2 109.5(3)
H6a C6 C7 109.5(3)
H6b C6 N2 109.5(3)
H6b C6 C7 109.5(3)
H6b C6 H6a 108.1
C9 C10 C11 113.5(5)
H10a C10 C11 108.9(3)
H10a C10 C9 108.9(3)
H10b C10 C11 108.9(3)
H10b C10 C9 108.9(4)
H10b C10 H10a 107.7
C2 C1 N1 111.0(5)
H1c C1 N1 109.4(3)
H1c C1 C2 109.4(3)
H1d C1 N1 109.4(3)
H1d C1 C2 109.4(4)
H1d C1 H1c 108.0
H1Wb O1W H1Wa 109.5
H2Wb O2W H2Wa 109.5
O6 N7 O5 115.9(8)
O7 N7 O5 118.6(8)
O7 N7 O6 125.3(8)

loop_
_geom_bond_atom_site_label_1
_geom_bond_atom_site_label_2
_geom_bond_distance
Co1 Co2 2.9105(11)
Co1 O4 1.932(4)
Co1 O2 1.891(3)
Co1 O1 1.941(3)
Co1 N3 1.889(4)
Co1 N2 1.957(5)
Co1 N1 1.946(4)
Co2 O4 1.889(3)
Co2 O2 1.938(3)
Co2 O3 1.952(4)
Co2 N5 1.956(5)
Co2 N4 1.937(4)
Co2 N6 1.886(5)
S1 C8 1.617(6)
S2 C16 1.626(6)
O4 C15 1.435(6)
O2 C7 1.423(6)
O1 C5 1.439(7)
O3 C13 1.428(7)
O3 H3 0.81(6)
N3 C8 1.152(7)
N5 C14 1.514(7)
N5 C11 1.502(7)
N5 C12 1.512(7)
N4 C9 1.496(7)
N4 H4a 0.9000
N4 H4b 0.9000
N6 C16 1.175(7)
N2 C4 1.490(7)
N2 C3 1.515(7)
N2 C6 1.519(7)
N1 H1a 0.9000
N1 H1b 0.9000
N1 C1 1.501(7)
C2 H2a 0.9700
C2 H2b 0.9700
C2 C3 1.517(8)
C2 C1 1.498(9)
C14 H14a 0.9700
C14 H14b 0.9700
C14 C15 1.515(8)
C7 H7a 0.9700
C7 H7b 0.9700
C7 C6 1.521(8)
C4 H4c 0.9700
C4 H4d 0.9700
C4 C5 1.507(9)
C5 H5a 0.9700
C5 H5b 0.9700
C11 H11a 0.9700
C11 H11b 0.9700
C11 C10 1.523(8)
C3 H3a 0.9700
C3 H3b 0.9700
C13 H13a 0.9700
C13 H13b 0.9700
C13 C12 1.489(9)
C12 H12a 0.9700
C12 H12b 0.9700
C15 H15a 0.9700
C15 H15b 0.9700
C9 H9a 0.9700
C9 H9b 0.9700
C9 C10 1.498(8)
C6 H6a 0.9700
C6 H6b 0.9700
C10 H10a 0.9700
C10 H10b 0.9700
C1 H1c 0.9700
C1 H1d 0.9700
O1W H1Wa 0.8499
O1W H1Wb 0.8499
O2W H2Wa 0.8499
O2W H2Wb 0.8502
N7 O5 1.197(7)
N7 O6 1.214(9)
N7 O7 1.208(8)
